data_7106847
loop_
_publ_author_name
'Jung Hee Yoon'
'Dae Won Ryu'
'Sang Yup Choi'
'Hyoung Chan Kim'
'Eui Kwan Koh'
'Jun Tao'
'Chang Seop Hong'

_publ_section_title
;
 Spin crossover in the cyanide-bridged MoVMnIII single-chain magnet
 containing FeII cations
;
_journal_name_full Chem.Commun.
_journal_page_first 10416
_journal_paper_doi 10.1039/c1cc13627e
_journal_volume 47
_journal_year 2011
_chemical_formula_sum 'C62 H80 Br2 Cd Mn Mo N22 O9'
_chemical_formula_weight 1700.58
_chemical_name_systematic
;
?
;
_space_group_IT_number 2
_symmetry_cell_setting triclinic
_symmetry_space_group_name_Hall '-P 1'
_symmetry_space_group_name_H-M 'P -1'
_atom_sites_solution_hydrogens geom
_atom_sites_solution_primary constr
_atom_sites_solution_secondary difmap
_audit_creation_method SHELXL-97
_cell_angle_alpha 90.00
_cell_angle_beta 90.00
_cell_angle_gamma 94.227(4)
_cell_formula_units_Z 2
_cell_length_a 10.7993(9)
_cell_length_b 14.0068(11)
_cell_length_c 24.4363(19)
_cell_measurement_reflns_used 8848
_cell_measurement_temperature 100(2)
_cell_measurement_theta_max 29.843
_cell_measurement_theta_min 2.450
_cell_volume 3686.3(5)
_computing_cell_refinement 'Bruker SMART APEXll'
_computing_data_collection 'Bruker SMART APEXll'
_computing_data_reduction 'Bruker SAINT'
_computing_molecular_graphics WingX
_computing_publication_material WingX
_computing_structure_refinement 'SHELXL-97 (Sheldrick, 1997)'
_computing_structure_solution SHELXTL
_diffrn_ambient_temperature 100(2)
_diffrn_measured_fraction_theta_full 0.594
_diffrn_measured_fraction_theta_max 0.604
_diffrn_measurement_device_type 'CCD area detector'
_diffrn_measurement_method 'phi scan'
_diffrn_radiation_monochromator graphite
_diffrn_radiation_source 'fine-focus sealed tube'
_diffrn_radiation_type MoK\a
_diffrn_radiation_wavelength 0.71073
_diffrn_reflns_av_R_equivalents 0.0556
_diffrn_reflns_av_sigmaI/netI 0.2190
_diffrn_reflns_limit_h_max 14
_diffrn_reflns_limit_h_min -15
_diffrn_reflns_limit_k_max 18
_diffrn_reflns_limit_k_min -19
_diffrn_reflns_limit_l_max 34
_diffrn_reflns_limit_l_min -32
_diffrn_reflns_number 19854
_diffrn_reflns_theta_full 25.00
_diffrn_reflns_theta_max 30.39
_diffrn_reflns_theta_min 1.46
_exptl_absorpt_coefficient_mu 1.773
_exptl_absorpt_correction_T_max 0.7396
_exptl_absorpt_correction_T_min 0.5669
_exptl_absorpt_correction_type multi-scan
_exptl_absorpt_process_details SADABS
_exptl_crystal_colour red
_exptl_crystal_density_diffrn 1.532
_exptl_crystal_density_method 'not measured'
_exptl_crystal_description block
_exptl_crystal_F_000 1726
_exptl_crystal_size_max 0.36
_exptl_crystal_size_mid 0.30
_exptl_crystal_size_min 0.18
_refine_diff_density_max 2.591
_refine_diff_density_min -2.948
_refine_diff_density_rms 0.250
_refine_ls_extinction_method none
_refine_ls_goodness_of_fit_ref 1.064
_refine_ls_hydrogen_treatment constr
_refine_ls_matrix_type full
_refine_ls_number_parameters 894
_refine_ls_number_reflns 13447
_refine_ls_number_restraints 0
_refine_ls_restrained_S_all 1.064
_refine_ls_R_factor_all 0.1626
_refine_ls_R_factor_gt 0.0850
_refine_ls_shift/su_max 0.001
_refine_ls_shift/su_mean 0.000
_refine_ls_structure_factor_coef Fsqd
_refine_ls_weighting_details 'calc w=1/[\s^2^(Fo^2^)+(0.1090P)^2^+0.0000P] where P=(Fo^2^+2Fc^2^)/3'
_refine_ls_weighting_scheme calc
_refine_ls_wR_factor_gt 0.2014
_refine_ls_wR_factor_ref 0.2669
_reflns_number_gt 6807
_reflns_number_total 13447
_reflns_threshold_expression >2sigma(I)
_cod_data_source_file c1cc13627e.txt
_cod_data_source_block 2
_cod_original_sg_symbol_H-M P-1
_cod_database_code 7106847

loop_
_symmetry_equiv_pos_as_xyz
'x, y, z'
'-x, -y, -z'

loop_
_atom_site_label
_atom_site_type_symbol
_atom_site_fract_x
_atom_site_fract_y
_atom_site_fract_z
_atom_site_U_iso_or_equiv
_atom_site_adp_type
_atom_site_occupancy
_atom_site_symmetry_multiplicity
_atom_site_calc_flag
_atom_site_refinement_flags
_atom_site_disorder_assembly
_atom_site_disorder_group
Mo1 Mo 1.05676(6) -0.04118(5) 0.25305(3) 0.01217(18) Uani 1 1 d . . .
C1 C 1.2451(9) 0.0113(6) 0.2325(4) 0.0155(18) Uani 1 1 d . . .
N1 N 1.3451(7) 0.0391(6) 0.2221(4) 0.0205(17) Uani 1 1 d . . .
C2 C 0.9540(9) -0.0155(7) 0.3275(4) 0.023(2) Uani 1 1 d . . .
N2 N 0.9017(9) 0.0000(7) 0.3667(4) 0.033(2) Uani 1 1 d . . .
C3 C 1.0717(8) 0.1136(6) 0.2602(4) 0.0167(19) Uani 1 1 d . . .
N3 N 1.0749(8) 0.1941(6) 0.2627(4) 0.026(2) Uani 1 1 d . . .
C4 C 1.1677(9) -0.0704(8) 0.3259(4) 0.024(2) Uani 1 1 d . . .
N4 N 1.2262(8) -0.0848(7) 0.3629(4) 0.033(2) Uani 1 1 d . . .
C5 C 1.1571(9) -0.1621(7) 0.2275(5) 0.023(2) Uani 1 1 d . . .
N5 N 1.2103(9) -0.2273(7) 0.2154(5) 0.036(2) Uani 1 1 d . . .
C6 C 1.0565(8) -0.0224(7) 0.1635(4) 0.019(2) Uani 1 1 d . . .
N6 N 1.0598(8) -0.0126(7) 0.1191(4) 0.026(2) Uani 1 1 d . . .
C7 C 0.9373(9) -0.1693(7) 0.2597(5) 0.026(2) Uani 1 1 d . . .
N7 N 0.8724(9) -0.2395(7) 0.2651(5) 0.041(3) Uani 1 1 d . . .
C8 C 0.8728(8) -0.0004(7) 0.2305(4) 0.020(2) Uani 1 1 d . . .
N8 N 0.7731(7) 0.0199(6) 0.2199(4) 0.0233(19) Uani 1 1 d . . .
Mn1 Mn 0.56031(12) 0.03977(10) 0.21504(6) 0.0162(3) Uani 1 1 d . . .
O1 O 0.5755(6) 0.1747(5) 0.2140(3) 0.0190(14) Uani 1 1 d . . .
O2 O 0.5611(6) 0.0298(4) 0.1391(3) 0.0170(13) Uani 1 1 d . . .
N9 N 0.5607(7) 0.0417(5) 0.2940(4) 0.0185(17) Uani 1 1 d . . .
N10 N 0.5392(7) -0.1019(5) 0.2259(3) 0.0145(15) Uani 1 1 d . . .
C9 C 0.5306(8) 0.2305(6) 0.2515(4) 0.0128(17) Uani 1 1 d . . .
C10 C 0.5150(9) 0.3259(7) 0.2340(4) 0.020(2) Uani 1 1 d . . .
H10 H 0.5330 0.3451 0.1974 0.024 Uiso 1 1 calc R . .
C11 C 0.4724(9) 0.3908(7) 0.2720(4) 0.022(2) Uani 1 1 d . . .
H11 H 0.4601 0.4546 0.2612 0.027 Uiso 1 1 calc R . .
C12 C 0.4483(9) 0.3621(7) 0.3253(4) 0.020(2) Uani 1 1 d . . .
C13 C 0.4643(9) 0.2714(7) 0.3428(5) 0.023(2) Uani 1 1 d . . .
H13 H 0.4480 0.2537 0.3798 0.028 Uiso 1 1 calc R . .
C14 C 0.5057(9) 0.2038(7) 0.3048(4) 0.022(2) Uani 1 1 d . . .
C15 C 0.5260(9) 0.1083(7) 0.3260(4) 0.020(2) Uani 1 1 d . . .
H15 H 0.5136 0.0951 0.3638 0.024 Uiso 1 1 calc R . .
C16 C 0.5860(9) -0.0538(7) 0.3194(4) 0.019(2) Uani 1 1 d . . .
H16 H 0.6759 -0.0631 0.3131 0.023 Uiso 1 1 calc R . .
C17 C 0.5625(10) -0.0686(7) 0.3780(5) 0.027(2) Uani 1 1 d . . .
H17A H 0.4762 -0.0544 0.3866 0.032 Uiso 1 1 calc R . .
H17B H 0.6193 -0.0243 0.3995 0.032 Uiso 1 1 calc R . .
C18 C 0.5826(11) -0.1734(7) 0.3941(5) 0.029(2) Uani 1 1 d . . .
H18A H 0.6716 -0.1844 0.3900 0.035 Uiso 1 1 calc R . .
H18B H 0.5602 -0.1834 0.4331 0.035 Uiso 1 1 calc R . .
C19 C 0.5057(12) -0.2459(8) 0.3593(5) 0.034(3) Uani 1 1 d . . .
H19A H 0.4162 -0.2397 0.3660 0.041 Uiso 1 1 calc R . .
H19B H 0.5249 -0.3115 0.3696 0.041 Uiso 1 1 calc R . .
C20 C 0.5346(10) -0.2288(7) 0.2989(4) 0.023(2) Uani 1 1 d . . .
H20A H 0.6227 -0.2396 0.2918 0.028 Uiso 1 1 calc R . .
H20B H 0.4825 -0.2749 0.2765 0.028 Uiso 1 1 calc R . .
C21 C 0.5101(10) -0.1281(7) 0.2826(5) 0.029(2) Uani 1 1 d . . .
H21 H 0.4200 -0.1200 0.2887 0.034 Uiso 1 1 calc R . .
C22 C 0.5447(9) -0.1645(7) 0.1868(4) 0.021(2) Uani 1 1 d . . .
H22 H 0.5354 -0.2302 0.1967 0.025 Uiso 1 1 calc R . .
C23 C 0.5639(8) -0.1417(6) 0.1298(4) 0.0137(17) Uani 1 1 d . . .
C24 C 0.5720(9) -0.2225(7) 0.0935(4) 0.0193(19) Uani 1 1 d . . .
H24 H 0.5697 -0.2857 0.1077 0.023 Uiso 1 1 calc R . .
C25 C 0.5826(8) -0.2070(7) 0.0398(4) 0.0178(19) Uani 1 1 d . . .
C26 C 0.5945(9) -0.1115(7) 0.0168(4) 0.023(2) Uani 1 1 d . . .
H26 H 0.6059 -0.1012 -0.0214 0.028 Uiso 1 1 calc R . .
C27 C 0.5885(9) -0.0358(7) 0.0528(4) 0.020(2) Uani 1 1 d . . .
H27 H 0.5963 0.0275 0.0387 0.024 Uiso 1 1 calc R . .
C28 C 0.5716(7) -0.0484(6) 0.1090(4) 0.0154(18) Uani 1 1 d . . .
Br1 Br 0.39816(10) 0.45756(7) 0.37525(5) 0.0312(3) Uani 1 1 d . . .
Br2 Br 0.59254(10) -0.30981(7) -0.01008(5) 0.0271(3) Uani 1 1 d . . .
Cd1 Cd 0.0000 0.5000 0.5000 0.0175(2) Uani 1 2 d S . .
N11 N -0.1224(7) 0.3678(6) 0.4636(4) 0.0206(17) Uani 1 1 d . . .
N12 N -0.0914(7) 0.3369(5) 0.4129(4) 0.0191(17) Uani 1 1 d . . .
N13 N 0.0112(8) 0.5353(6) 0.4076(4) 0.0204(18) Uani 1 1 d . . .
N14 N 0.0408(7) 0.4625(5) 0.3732(3) 0.0168(16) Uani 1 1 d . . .
N15 N 0.1578(8) 0.4053(7) 0.4725(4) 0.028(2) Uani 1 1 d . . .
N16 N 0.1265(7) 0.3433(5) 0.4294(3) 0.0151(16) Uani 1 1 d . . .
C29 C -0.2987(12) 0.3402(9) 0.5285(6) 0.040(3) Uani 1 1 d . . .
H29A H -0.3017 0.2801 0.5492 0.061 Uiso 1 1 calc R . .
H29B H -0.3833 0.3586 0.5222 0.061 Uiso 1 1 calc R . .
H29C H -0.2521 0.3906 0.5495 0.061 Uiso 1 1 calc R . .
C30 C -0.2349(9) 0.3269(7) 0.4739(5) 0.023(2) Uani 1 1 d . . .
C31 C -0.2759(10) 0.2666(8) 0.4309(5) 0.030(3) Uani 1 1 d . . .
H31 H -0.3512 0.2272 0.4289 0.035 Uiso 1 1 calc R . .
C32 C -0.1819(9) 0.2768(7) 0.3914(5) 0.026(2) Uani 1 1 d . . .
C33 C -0.1747(9) 0.2321(9) 0.3354(5) 0.034(3) Uani 1 1 d . . .
H33A H -0.1838 0.2811 0.3073 0.051 Uiso 1 1 calc R . .
H33B H -0.2415 0.1813 0.3314 0.051 Uiso 1 1 calc R . .
H33C H -0.0943 0.2049 0.3311 0.051 Uiso 1 1 calc R . .
C34 C 0.0069(13) 0.7133(7) 0.4012(5) 0.037(3) Uani 1 1 d . . .
H34A H -0.0677 0.7360 0.3842 0.055 Uiso 1 1 calc R . .
H34B H 0.0781 0.7588 0.3936 0.055 Uiso 1 1 calc R . .
H34C H -0.0056 0.7079 0.4408 0.055 Uiso 1 1 calc R . .
C35 C 0.0312(10) 0.6164(7) 0.3780(5) 0.026(2) Uani 1 1 d . . .
C36 C 0.0690(11) 0.5935(8) 0.3248(5) 0.028(2) Uani 1 1 d . . .
H36 H 0.0867 0.6375 0.2957 0.034 Uiso 1 1 calc R . .
C37 C 0.0758(10) 0.4956(7) 0.3223(4) 0.025(2) Uani 1 1 d . . .
C38 C 0.1088(15) 0.4310(9) 0.2746(5) 0.047(4) Uani 1 1 d . . .
H38A H 0.1917 0.4087 0.2805 0.071 Uiso 1 1 calc R . .
H38B H 0.1081 0.4672 0.2403 0.071 Uiso 1 1 calc R . .
H38C H 0.0478 0.3757 0.2724 0.071 Uiso 1 1 calc R . .
C39 C 0.3023(12) 0.4107(9) 0.5503(6) 0.042(4) Uani 1 1 d . . .
H39A H 0.2482 0.4585 0.5642 0.063 Uiso 1 1 calc R . .
H39B H 0.3833 0.4423 0.5405 0.063 Uiso 1 1 calc R . .
H39C H 0.3133 0.3626 0.5787 0.063 Uiso 1 1 calc R . .
C40 C 0.2446(9) 0.3632(7) 0.5010(4) 0.023(2) Uani 1 1 d . . .
C41 C 0.2701(9) 0.2767(7) 0.4769(4) 0.022(2) Uani 1 1 d . . .
H41 H 0.3282 0.2338 0.4892 0.027 Uiso 1 1 calc R . .
C42 C 0.1948(8) 0.2657(6) 0.4319(4) 0.019(2) Uani 1 1 d . . .
C43 C 0.1781(10) 0.1858(7) 0.3914(5) 0.033(3) Uani 1 1 d . . .
H43A H 0.0893 0.1674 0.3869 0.049 Uiso 1 1 calc R . .
H43B H 0.2203 0.1307 0.4046 0.049 Uiso 1 1 calc R . .
H43C H 0.2135 0.2069 0.3561 0.049 Uiso 1 1 calc R . .
C44 C 0.0297(8) 0.3619(6) 0.3920(4) 0.019(2) Uani 1 1 d . . .
H44 H 0.0405 0.3209 0.3590 0.022 Uiso 1 1 calc R . .
Cd2 Cd 1.0000 0.5000 0.0000 0.0173(2) Uani 1 2 d S . .
N17 N 1.1421(7) 0.4433(5) 0.0630(4) 0.0207(18) Uani 1 1 d . . .
N18 N 1.1293(7) 0.3495(6) 0.0774(3) 0.0179(17) Uani 1 1 d . . .
N19 N 0.8696(8) 0.3970(5) 0.0516(4) 0.0190(17) Uani 1 1 d . . .
N20 N 0.9114(7) 0.3087(5) 0.0651(4) 0.0186(17) Uani 1 1 d . . .
N21 N 0.9594(8) 0.6416(6) 0.0423(4) 0.0215(18) Uani 1 1 d . . .
N22 N 0.9475(7) 0.7199(6) 0.0063(3) 0.0189(17) Uani 1 1 d . . .
C45 C 0.9648(8) 0.7135(6) -0.0517(4) 0.0183(19) Uani 1 1 d . . .
H45 H 0.9547 0.7789 -0.0666 0.022 Uiso 1 1 calc R . .
C46 C 0.8946(9) 0.8907(7) 0.0086(5) 0.026(2) Uani 1 1 d . . .
H46A H 0.8681 0.9363 0.0358 0.040 Uiso 1 1 calc R . .
H46B H 0.8305 0.8809 -0.0197 0.040 Uiso 1 1 calc R . .
H46C H 0.9725 0.9162 -0.0083 0.040 Uiso 1 1 calc R . .
C47 C 0.9140(8) 0.7980(7) 0.0356(5) 0.023(2) Uani 1 1 d . . .
C48 C 0.9060(9) 0.7683(6) 0.0902(4) 0.019(2) Uani 1 1 d . . .
H48 H 0.8846 0.8068 0.1202 0.023 Uiso 1 1 calc R . .
C49 C 0.9352(9) 0.6707(7) 0.0933(4) 0.023(2) Uani 1 1 d . . .
C50 C 0.9444(13) 0.6088(8) 0.1402(5) 0.036(3) Uani 1 1 d . . .
H50A H 0.9893 0.5532 0.1299 0.053 Uiso 1 1 calc R . .
H50B H 0.8609 0.5871 0.1528 0.053 Uiso 1 1 calc R . .
H50C H 0.9893 0.6440 0.1696 0.053 Uiso 1 1 calc R . .
C51 C 1.2794(11) 0.5861(7) 0.0864(5) 0.031(3) Uani 1 1 d . . .
H51A H 1.2342 0.6136 0.0561 0.047 Uiso 1 1 calc R . .
H51B H 1.3686 0.5919 0.0785 0.047 Uiso 1 1 calc R . .
H51C H 1.2634 0.6205 0.1203 0.047 Uiso 1 1 calc R . .
C52 C 1.2362(9) 0.4821(7) 0.0930(4) 0.021(2) Uani 1 1 d . . .
C53 C 1.2809(10) 0.4128(8) 0.1285(4) 0.027(2) Uani 1 1 d . . .
H53 H 1.3463 0.4228 0.1543 0.032 Uiso 1 1 calc R . .
C54 C 1.2113(9) 0.3277(6) 0.1186(4) 0.0178(19) Uani 1 1 d . . .
C55 C 1.2208(12) 0.2300(8) 0.1401(5) 0.035(3) Uani 1 1 d . . .
H55A H 1.2205 0.1846 0.1096 0.052 Uiso 1 1 calc R . .
H55B H 1.1500 0.2129 0.1642 0.052 Uiso 1 1 calc R . .
H55C H 1.2982 0.2276 0.1608 0.052 Uiso 1 1 calc R . .
C56 C 0.8426(11) 0.1515(7) 0.1070(5) 0.030(2) Uani 1 1 d . . .
H56A H 0.8851 0.1192 0.0777 0.044 Uiso 1 1 calc R . .
H56B H 0.7628 0.1162 0.1148 0.044 Uiso 1 1 calc R . .
H56C H 0.8942 0.1538 0.1401 0.044 Uiso 1 1 calc R . .
C57 C 0.8207(10) 0.2516(8) 0.0895(5) 0.027(2) Uani 1 1 d . . .
C58 C 0.7181(10) 0.3025(7) 0.0946(4) 0.024(2) Uani 1 1 d . . .
H58 H 0.6407 0.2819 0.1108 0.028 Uiso 1 1 calc R . .
C59 C 0.7526(10) 0.3931(8) 0.0703(5) 0.031(3) Uani 1 1 d . . .
C60 C 0.6770(10) 0.4773(7) 0.0637(5) 0.031(3) Uani 1 1 d . . .
H60A H 0.7322 0.5359 0.0615 0.047 Uiso 1 1 calc R . .
H60B H 0.6212 0.4813 0.0951 0.047 Uiso 1 1 calc R . .
H60C H 0.6278 0.4701 0.0300 0.047 Uiso 1 1 calc R . .
C61 C 0.9060(16) 0.0098(12) 0.4828(7) 0.059(4) Uiso 1 1 d . . .
O3A O 0.9062(14) 0.1016(11) 0.4681(7) 0.028(3) Uiso 0.50 1 d P . .
O3B O 0.977(2) 0.0956(17) 0.4969(10) 0.065(6) Uiso 0.50 1 d P . .
O4 O 0.2047(9) 0.9152(6) 0.0297(4) 0.042(2) Uani 1 1 d . . .
H4 H 0.1719 0.9475 0.0540 0.063 Uiso 1 1 calc R . .
C62 C 0.2497(11) 0.8322(8) 0.0536(6) 0.040(3) Uani 1 1 d . . .
H62A H 0.3122 0.8512 0.0814 0.059 Uiso 1 1 calc R . .
H62B H 0.2872 0.7943 0.0252 0.059 Uiso 1 1 calc R . .
H62C H 0.1807 0.7938 0.0708 0.059 Uiso 1 1 calc R . .
O5 O 0.3234(9) 0.6022(6) 0.2338(4) 0.048(2) Uani 1 1 d . . .
O6 O 0.5493(10) 0.5806(7) 0.1777(5) 0.054(3) Uani 1 1 d . . .
O7 O 0.7317(12) -0.4214(8) 0.2579(6) 0.079(4) Uani 1 1 d . . .
O8 O 0.3142(8) 0.9493(8) 0.4739(4) 0.052(3) Uani 1 1 d . . .
O9 O 0.4838(8) 0.1148(5) 0.4660(3) 0.0320(19) Uani 1 1 d . . .

loop_
_atom_site_aniso_label
_atom_site_aniso_U_11
_atom_site_aniso_U_22
_atom_site_aniso_U_33
_atom_site_aniso_U_23
_atom_site_aniso_U_13
_atom_site_aniso_U_12
Mo1 0.0072(3) 0.0132(4) 0.0162(4) -0.0004(3) -0.0022(3) 0.0018(3)
C1 0.022(4) 0.020(5) 0.005(4) -0.002(3) 0.001(3) 0.007(4)
N1 0.011(3) 0.026(4) 0.024(4) 0.002(4) -0.001(3) 0.005(3)
C2 0.019(4) 0.023(5) 0.028(6) -0.003(4) -0.004(4) 0.003(4)
N2 0.029(5) 0.048(6) 0.024(5) -0.010(4) -0.004(4) 0.015(4)
C3 0.007(3) 0.019(5) 0.024(5) 0.002(4) 0.006(3) 0.000(3)
N3 0.026(4) 0.020(4) 0.031(5) -0.006(4) 0.010(4) -0.002(3)
C4 0.015(4) 0.035(6) 0.024(5) 0.002(4) -0.004(4) 0.010(4)
N4 0.018(4) 0.040(6) 0.044(6) -0.003(5) -0.009(4) 0.010(4)
C5 0.022(5) 0.013(4) 0.035(6) -0.005(4) -0.008(4) 0.002(4)
N5 0.031(5) 0.031(5) 0.047(6) -0.012(5) 0.002(5) 0.013(4)
C6 0.013(4) 0.019(5) 0.024(5) -0.007(4) -0.001(4) 0.006(3)
N6 0.026(4) 0.037(5) 0.017(5) -0.008(4) -0.009(3) 0.014(4)
C7 0.015(4) 0.019(5) 0.046(7) -0.001(5) -0.007(4) 0.008(4)
N7 0.020(4) 0.026(5) 0.076(9) -0.011(5) 0.000(5) 0.003(4)
C8 0.010(4) 0.021(5) 0.030(6) -0.002(4) -0.006(4) 0.002(3)
N8 0.010(3) 0.026(4) 0.035(5) -0.007(4) -0.004(3) 0.005(3)
Mn1 0.0103(6) 0.0145(7) 0.0239(8) -0.0011(6) -0.0036(5) 0.0031(5)
O1 0.015(3) 0.020(3) 0.022(4) 0.000(3) 0.004(3) 0.003(3)
O2 0.015(3) 0.016(3) 0.020(3) 0.001(3) -0.005(3) 0.002(2)
N9 0.016(4) 0.014(4) 0.026(4) 0.007(3) -0.011(3) 0.000(3)
N10 0.018(4) 0.017(4) 0.009(4) 0.008(3) 0.003(3) -0.001(3)
C9 0.011(4) 0.011(4) 0.015(4) -0.003(3) 0.002(3) -0.003(3)
C10 0.026(5) 0.022(5) 0.013(5) 0.000(4) 0.002(4) 0.007(4)
C11 0.025(5) 0.017(5) 0.025(5) -0.001(4) 0.001(4) -0.002(4)
C12 0.014(4) 0.028(5) 0.019(5) -0.002(4) 0.004(4) 0.002(4)
C13 0.019(4) 0.024(5) 0.028(6) -0.013(4) -0.004(4) 0.007(4)
C14 0.017(4) 0.020(5) 0.030(6) -0.008(4) -0.011(4) 0.007(4)
C15 0.016(4) 0.033(5) 0.012(4) -0.004(4) -0.003(3) 0.006(4)
C16 0.023(5) 0.027(5) 0.008(4) 0.005(4) 0.008(4) 0.008(4)
C17 0.023(5) 0.017(5) 0.040(7) -0.005(4) -0.009(5) 0.005(4)
C18 0.035(6) 0.027(5) 0.026(6) -0.006(5) 0.000(5) 0.008(5)
C19 0.044(7) 0.028(6) 0.031(6) 0.004(5) 0.001(5) 0.007(5)
C20 0.032(5) 0.016(5) 0.022(5) 0.006(4) 0.001(4) -0.004(4)
C21 0.026(5) 0.022(5) 0.038(7) 0.001(5) -0.009(5) 0.003(4)
C22 0.023(5) 0.019(5) 0.022(5) -0.008(4) -0.006(4) 0.006(4)
C23 0.013(4) 0.021(4) 0.008(4) -0.003(3) 0.003(3) 0.002(3)
C24 0.017(4) 0.020(5) 0.022(5) -0.003(4) -0.004(4) 0.004(4)
C25 0.011(4) 0.019(4) 0.024(5) -0.003(4) 0.004(4) 0.002(3)
C26 0.021(5) 0.027(5) 0.022(5) 0.001(4) -0.004(4) 0.006(4)
C27 0.021(4) 0.025(5) 0.015(5) -0.003(4) -0.002(4) 0.009(4)
C28 0.005(3) 0.011(4) 0.029(5) 0.001(4) 0.000(3) -0.001(3)
Br1 0.0270(5) 0.0232(5) 0.0436(7) -0.0114(5) 0.0064(5) 0.0038(4)
Br2 0.0252(5) 0.0253(5) 0.0317(6) -0.0090(4) -0.0025(4) 0.0083(4)
Cd1 0.0158(4) 0.0163(5) 0.0207(5) -0.0024(4) -0.0023(4) 0.0035(3)
N11 0.015(4) 0.020(4) 0.026(5) -0.003(4) 0.000(3) -0.001(3)
N12 0.014(3) 0.018(4) 0.026(5) -0.010(3) -0.010(3) 0.003(3)
N13 0.022(4) 0.017(4) 0.022(4) -0.004(3) 0.008(3) 0.002(3)
N14 0.020(4) 0.018(4) 0.012(4) -0.010(3) -0.004(3) 0.001(3)
N15 0.023(4) 0.040(5) 0.025(5) -0.011(4) -0.015(4) 0.015(4)
N16 0.018(4) 0.014(4) 0.014(4) -0.005(3) -0.009(3) 0.005(3)
C29 0.030(6) 0.042(7) 0.049(8) 0.004(6) 0.020(6) 0.001(5)
C30 0.017(4) 0.021(5) 0.031(6) 0.015(4) 0.009(4) -0.005(4)
C31 0.020(5) 0.025(5) 0.043(7) -0.011(5) -0.002(5) -0.004(4)
C32 0.011(4) 0.027(5) 0.040(6) -0.017(5) -0.010(4) 0.003(4)
C33 0.011(4) 0.056(7) 0.036(7) -0.019(6) -0.004(4) 0.005(5)
C34 0.056(8) 0.017(5) 0.038(7) 0.006(5) 0.003(6) 0.010(5)
C35 0.030(5) 0.019(5) 0.029(6) 0.006(4) -0.004(4) 0.007(4)
C36 0.033(6) 0.023(5) 0.029(6) -0.007(5) 0.001(5) 0.004(4)
C37 0.028(5) 0.028(5) 0.020(5) 0.012(4) 0.017(4) 0.003(4)
C38 0.071(10) 0.037(7) 0.036(7) -0.010(6) -0.011(7) 0.020(7)
C39 0.035(6) 0.039(7) 0.055(8) -0.024(6) -0.028(6) 0.018(5)
C40 0.020(4) 0.030(5) 0.020(5) 0.010(4) 0.002(4) 0.009(4)
C41 0.014(4) 0.020(5) 0.034(6) 0.005(4) -0.002(4) 0.007(4)
C42 0.014(4) 0.011(4) 0.031(6) -0.002(4) -0.004(4) -0.002(3)
C43 0.021(5) 0.020(5) 0.058(8) -0.013(5) -0.010(5) 0.008(4)
C44 0.014(4) 0.017(4) 0.026(5) -0.007(4) 0.000(4) 0.005(3)
Cd2 0.0179(4) 0.0112(4) 0.0232(5) 0.0018(4) -0.0027(4) 0.0026(3)
N17 0.012(3) 0.012(4) 0.038(5) -0.001(3) -0.005(3) 0.002(3)
N18 0.020(4) 0.021(4) 0.013(4) -0.002(3) -0.003(3) 0.009(3)
N19 0.020(4) 0.014(4) 0.023(4) 0.002(3) 0.000(3) 0.004(3)
N20 0.019(4) 0.009(3) 0.029(5) 0.005(3) 0.001(3) 0.003(3)
N21 0.024(4) 0.018(4) 0.024(5) 0.000(3) 0.006(4) 0.005(3)
N22 0.015(4) 0.020(4) 0.023(4) -0.001(3) 0.003(3) 0.004(3)
C45 0.012(4) 0.011(4) 0.032(6) 0.002(4) -0.001(4) 0.001(3)
C46 0.020(5) 0.015(5) 0.045(7) -0.014(4) -0.009(4) 0.006(4)
C47 0.006(4) 0.021(5) 0.043(6) -0.008(5) 0.000(4) 0.002(3)
C48 0.015(4) 0.012(4) 0.030(6) -0.004(4) 0.000(4) -0.004(3)
C49 0.023(5) 0.029(5) 0.017(5) -0.001(4) 0.001(4) 0.004(4)
C50 0.051(8) 0.025(6) 0.030(7) 0.005(5) 0.011(6) 0.000(5)
C51 0.033(6) 0.021(5) 0.039(7) 0.002(5) -0.011(5) -0.003(4)
C52 0.022(5) 0.018(5) 0.023(5) 0.000(4) 0.002(4) -0.002(4)
C53 0.024(5) 0.033(6) 0.025(5) -0.016(5) -0.016(4) 0.011(4)
C54 0.019(4) 0.018(4) 0.018(5) 0.004(4) -0.003(4) 0.005(4)
C55 0.048(7) 0.029(6) 0.030(6) -0.001(5) -0.021(5) 0.016(5)
C56 0.031(6) 0.022(5) 0.037(7) 0.012(5) 0.002(5) 0.006(4)
C57 0.022(5) 0.029(6) 0.032(6) -0.010(5) -0.001(4) 0.005(4)
C58 0.024(5) 0.021(5) 0.026(6) -0.002(4) -0.002(4) 0.005(4)
C59 0.018(5) 0.027(5) 0.048(7) -0.003(5) 0.002(5) 0.011(4)
C60 0.018(5) 0.024(5) 0.053(8) -0.002(5) 0.005(5) 0.007(4)
O4 0.047(5) 0.040(5) 0.041(5) 0.014(4) 0.020(4) 0.023(4)
C62 0.025(5) 0.032(6) 0.063(9) 0.005(6) -0.004(6) 0.013(5)
O5 0.038(5) 0.037(5) 0.070(7) -0.001(5) -0.003(5) 0.008(4)
O6 0.049(6) 0.045(6) 0.067(7) -0.004(5) 0.007(5) 0.007(5)
O7 0.071(8) 0.040(6) 0.123(11) 0.021(7) -0.039(8) -0.012(5)
O8 0.020(4) 0.091(8) 0.048(6) -0.015(6) -0.013(4) 0.012(4)
O9 0.043(5) 0.030(4) 0.025(4) 0.001(3) 0.009(4) 0.016(4)

loop_
_atom_type_symbol
_atom_type_description
_atom_type_scat_dispersion_real
_atom_type_scat_dispersion_imag
_atom_type_scat_source
C C 0.0033 0.0016 'International Tables Vol C Tables 4.2.6.8 and 6.1.1.4'
H H 0.0000 0.0000 'International Tables Vol C Tables 4.2.6.8 and 6.1.1.4'
N N 0.0061 0.0033 'International Tables Vol C Tables 4.2.6.8 and 6.1.1.4'
O O 0.0106 0.0060 'International Tables Vol C Tables 4.2.6.8 and 6.1.1.4'
Mn Mn 0.3368 0.7283 'International Tables Vol C Tables 4.2.6.8 and 6.1.1.4'
Br Br -0.2901 2.4595 'International Tables Vol C Tables 4.2.6.8 and 6.1.1.4'
Mo Mo -1.6832 0.6857 'International Tables Vol C Tables 4.2.6.8 and 6.1.1.4'
Cd Cd -0.8075 1.2024 'International Tables Vol C Tables 4.2.6.8 and 6.1.1.4'

loop_
_geom_angle_atom_site_label_1
_geom_angle_atom_site_label_2
_geom_angle_atom_site_label_3
_geom_angle
_geom_angle_site_symmetry_1
_geom_angle_site_symmetry_3
_geom_angle_publ_flag
C7 Mo1 C5 70.8(4) . . ?
C7 Mo1 C3 145.9(3) . . ?
C5 Mo1 C3 143.1(4) . . ?
C7 Mo1 C1 142.6(3) . . ?
C5 Mo1 C1 71.8(4) . . ?
C3 Mo1 C1 71.4(3) . . ?
C7 Mo1 C2 77.9(4) . . ?
C5 Mo1 C2 131.3(4) . . ?
C3 Mo1 C2 76.6(4) . . ?
C1 Mo1 C2 128.0(3) . . ?
C7 Mo1 C8 74.6(4) . . ?
C5 Mo1 C8 130.5(4) . . ?
C3 Mo1 C8 76.1(3) . . ?
C1 Mo1 C8 134.6(4) . . ?
C2 Mo1 C8 71.5(4) . . ?
C7 Mo1 C4 94.9(4) . . ?
C5 Mo1 C4 77.1(4) . . ?
C3 Mo1 C4 96.8(4) . . ?
C1 Mo1 C4 75.0(4) . . ?
C2 Mo1 C4 69.2(4) . . ?
C8 Mo1 C4 140.6(4) . . ?
C7 Mo1 C6 99.8(4) . . ?
C5 Mo1 C6 79.2(4) . . ?
C3 Mo1 C6 87.8(4) . . ?
C1 Mo1 C6 74.9(3) . . ?
C2 Mo1 C6 143.7(3) . . ?
C8 Mo1 C6 73.0(4) . . ?
C4 Mo1 C6 146.2(3) . . ?
N1 C1 Mo1 179.3(8) . . ?
C1 N1 Mn1 158.4(7) . 1_655 ?
N2 C2 Mo1 178.3(10) . . ?
N3 C3 Mo1 177.1(9) . . ?
N4 C4 Mo1 178.9(11) . . ?
N5 C5 Mo1 178.2(11) . . ?
N6 C6 Mo1 178.0(9) . . ?
N7 C7 Mo1 177.9(11) . . ?
N8 C8 Mo1 177.8(10) . . ?
C8 N8 Mn1 167.6(9) . . ?
O2 Mn1 O1 93.5(3) . . ?
O2 Mn1 N9 176.5(3) . . ?
O1 Mn1 N9 90.0(3) . . ?
O2 Mn1 N10 93.4(3) . . ?
O1 Mn1 N10 173.0(3) . . ?
N9 Mn1 N10 83.2(3) . . ?
O2 Mn1 N1 94.8(3) . 1_455 ?
O1 Mn1 N1 91.0(3) . 1_455 ?
N9 Mn1 N1 85.8(3) . 1_455 ?
N10 Mn1 N1 86.9(3) . 1_455 ?
O2 Mn1 N8 91.8(3) . . ?
O1 Mn1 N8 96.1(3) . . ?
N9 Mn1 N8 87.1(3) . . ?
N10 Mn1 N8 85.2(3) . . ?
N1 Mn1 N8 169.9(3) 1_455 . ?
C9 O1 Mn1 125.2(6) . . ?
C28 O2 Mn1 127.9(6) . . ?
C15 N9 C16 118.0(8) . . ?
C15 N9 Mn1 127.9(7) . . ?
C16 N9 Mn1 113.4(6) . . ?
C22 N10 C21 123.1(9) . . ?
C22 N10 Mn1 124.4(7) . . ?
C21 N10 Mn1 112.5(6) . . ?
O1 C9 C14 124.7(8) . . ?
O1 C9 C10 115.0(8) . . ?
C14 C9 C10 120.3(8) . . ?
C11 C10 C9 118.5(9) . . ?
C12 C11 C10 120.0(9) . . ?
C13 C12 C11 122.2(9) . . ?
C13 C12 Br1 120.8(8) . . ?
C11 C12 Br1 117.0(7) . . ?
C12 C13 C14 118.9(10) . . ?
C9 C14 C13 120.1(9) . . ?
C9 C14 C15 122.9(8) . . ?
C13 C14 C15 117.0(10) . . ?
N9 C15 C14 121.0(9) . . ?
C17 C16 N9 118.9(7) . . ?
C17 C16 C21 113.0(9) . . ?
N9 C16 C21 103.4(8) . . ?
C16 C17 C18 110.3(8) . . ?
C19 C18 C17 112.4(9) . . ?
C18 C19 C20 109.9(10) . . ?
C21 C20 C19 110.8(9) . . ?
N10 C21 C20 115.8(8) . . ?
N10 C21 C16 106.6(9) . . ?
C20 C21 C16 110.6(9) . . ?
N10 C22 C23 125.0(9) . . ?
C28 C23 C22 123.7(8) . . ?
C28 C23 C24 120.4(8) . . ?
C22 C23 C24 115.8(8) . . ?
C25 C24 C23 119.0(9) . . ?
C24 C25 C26 122.3(9) . . ?
C24 C25 Br2 121.2(7) . . ?
C26 C25 Br2 116.4(7) . . ?
C27 C26 C25 117.0(9) . . ?
C26 C27 C28 122.9(10) . . ?
O2 C28 C27 117.3(8) . . ?
O2 C28 C23 124.4(9) . . ?
C27 C28 C23 118.3(8) . . ?
N13 Cd1 N13 180.000(1) 2_566 . ?
N13 Cd1 N15 79.2(3) 2_566 2_566 ?
N13 Cd1 N15 100.8(3) . 2_566 ?
N13 Cd1 N15 100.8(3) 2_566 . ?
N13 Cd1 N15 79.2(3) . . ?
N15 Cd1 N15 180.0(4) 2_566 . ?
N13 Cd1 N11 100.5(3) 2_566 . ?
N13 Cd1 N11 79.5(3) . . ?
N15 Cd1 N11 99.4(3) 2_566 . ?
N15 Cd1 N11 80.6(3) . . ?
N13 Cd1 N11 79.5(3) 2_566 2_566 ?
N13 Cd1 N11 100.5(3) . 2_566 ?
N15 Cd1 N11 80.6(3) 2_566 2_566 ?
N15 Cd1 N11 99.4(3) . 2_566 ?
N11 Cd1 N11 180.000(1) . 2_566 ?
C30 N11 N12 106.0(8) . . ?
C30 N11 Cd1 134.8(7) . . ?
N12 N11 Cd1 117.0(6) . . ?
C32 N12 N11 111.7(8) . . ?
C32 N12 C44 128.5(8) . . ?
N11 N12 C44 119.5(8) . . ?
C35 N13 N14 105.4(8) . . ?
C35 N13 Cd1 134.8(7) . . ?
N14 N13 Cd1 116.6(6) . . ?
C37 N14 N13 112.1(8) . . ?
C37 N14 C44 127.2(7) . . ?
N13 N14 C44 120.7(8) . . ?
C40 N15 N16 105.4(8) . . ?
C40 N15 Cd1 131.7(7) . . ?
N16 N15 Cd1 114.7(5) . . ?
C42 N16 N15 110.0(7) . . ?
C42 N16 C44 128.6(7) . . ?
N15 N16 C44 121.3(7) . . ?
N11 C30 C31 110.8(9) . . ?
N11 C30 C29 121.5(10) . . ?
C31 C30 C29 127.4(10) . . ?
C32 C31 C30 105.2(9) . . ?
N12 C32 C31 106.3(9) . . ?
N12 C32 C33 123.8(10) . . ?
C31 C32 C33 129.9(9) . . ?
N13 C35 C36 109.5(8) . . ?
N13 C35 C34 121.8(10) . . ?
C36 C35 C34 128.6(10) . . ?
C37 C36 C35 107.8(10) . . ?
N14 C37 C36 105.2(9) . . ?
N14 C37 C38 124.1(10) . . ?
C36 C37 C38 130.6(10) . . ?
N15 C40 C41 110.7(9) . . ?
N15 C40 C39 120.5(9) . . ?
C41 C40 C39 128.8(9) . . ?
C42 C41 C40 106.4(8) . . ?
N16 C42 C41 107.5(8) . . ?
N16 C42 C43 121.7(9) . . ?
C41 C42 C43 130.8(8) . . ?
N12 C44 N16 113.3(9) . . ?
N12 C44 N14 110.8(7) . . ?
N16 C44 N14 111.3(8) . . ?
N21 Cd2 N21 180.0(4) . 2_765 ?
N21 Cd2 N19 81.6(3) . 2_765 ?
N21 Cd2 N19 98.4(3) 2_765 2_765 ?
N21 Cd2 N19 98.4(3) . . ?
N21 Cd2 N19 81.6(3) 2_765 . ?
N19 Cd2 N19 180.0(4) 2_765 . ?
N21 Cd2 N17 80.4(3) . 2_765 ?
N21 Cd2 N17 99.6(3) 2_765 2_765 ?
N19 Cd2 N17 79.3(3) 2_765 2_765 ?
N19 Cd2 N17 100.7(3) . 2_765 ?
N21 Cd2 N17 99.6(3) . . ?
N21 Cd2 N17 80.4(3) 2_765 . ?
N19 Cd2 N17 100.7(3) 2_765 . ?
N19 Cd2 N17 79.3(3) . . ?
N17 Cd2 N17 180.0(5) 2_765 . ?
C52 N17 N18 105.8(8) . . ?
C52 N17 Cd2 135.9(7) . . ?
N18 N17 Cd2 118.2(6) . . ?
N17 N18 C54 112.3(8) . . ?
N17 N18 C45 119.8(7) . 2_765 ?
C54 N18 C45 127.9(8) . 2_765 ?
C59 N19 N20 104.5(8) . . ?
C59 N19 Cd2 137.7(7) . . ?
N20 N19 Cd2 117.5(5) . . ?
C57 N20 N19 111.2(7) . . ?
C57 N20 C45 128.2(8) . 2_765 ?
N19 N20 C45 120.6(8) . 2_765 ?
C49 N21 N22 108.1(7) . . ?
C49 N21 Cd2 136.9(7) . . ?
N22 N21 Cd2 114.9(6) . . ?
C47 N22 N21 109.5(8) . . ?
C47 N22 C45 127.4(9) . . ?
N21 N22 C45 123.0(7) . . ?
N22 C45 N20 111.6(8) . 2_765 ?
N22 C45 N18 112.4(8) . 2_765 ?
N20 C45 N18 113.3(7) 2_765 2_765 ?
N22 C47 C48 105.9(8) . . ?
N22 C47 C46 121.6(10) . . ?
C48 C47 C46 132.5(9) . . ?
C47 C48 C49 108.9(8) . . ?
N21 C49 C48 107.6(9) . . ?
N21 C49 C50 122.0(9) . . ?
C48 C49 C50 130.4(9) . . ?
N17 C52 C53 110.3(9) . . ?
N17 C52 C51 120.5(9) . . ?
C53 C52 C51 129.3(10) . . ?
C54 C53 C52 107.0(9) . . ?
C53 C54 N18 104.6(8) . . ?
C53 C54 C55 131.8(9) . . ?
N18 C54 C55 123.4(9) . . ?
N20 C57 C58 108.1(10) . . ?
N20 C57 C56 121.3(9) . . ?
C58 C57 C56 130.6(11) . . ?
C57 C58 C59 104.9(10) . . ?
N19 C59 C58 111.2(8) . . ?
N19 C59 C60 120.0(10) . . ?
C58 C59 C60 128.8(9) . . ?
O3A C61 O3B 44.7(13) . . ?
O3B O3A C61 72.1(18) . . ?
O3A O3B C61 63.2(18) . . ?

loop_
_geom_bond_atom_site_label_1
_geom_bond_atom_site_label_2
_geom_bond_distance
_geom_bond_site_symmetry_2
_geom_bond_publ_flag
Mo1 C7 2.138(11) . ?
Mo1 C5 2.168(8) . ?
Mo1 C3 2.169(9) . ?
Mo1 C1 2.170(10) . ?
Mo1 C2 2.175(10) . ?
Mo1 C8 2.178(8) . ?
Mo1 C4 2.201(10) . ?
Mo1 C6 2.205(11) . ?
C1 N1 1.148(12) . ?
N1 Mn1 2.330(7) 1_655 ?
C2 N2 1.141(13) . ?
C3 N3 1.128(12) . ?
C4 N4 1.129(14) . ?
C5 N5 1.154(11) . ?
C6 N6 1.094(13) . ?
C7 N7 1.172(14) . ?
C8 N8 1.163(11) . ?
N8 Mn1 2.338(7) . ?
Mn1 O2 1.860(7) . ?
Mn1 O1 1.885(7) . ?
Mn1 N9 1.929(9) . ?
Mn1 N10 1.998(8) . ?
Mn1 N1 2.330(7) 1_455 ?
O1 C9 1.319(10) . ?
O2 C28 1.333(10) . ?
N9 C15 1.294(11) . ?
N9 C16 1.518(12) . ?
N10 C22 1.301(11) . ?
N10 C21 1.462(14) . ?
C9 C14 1.378(15) . ?
C9 C10 1.425(13) . ?
C10 C11 1.401(12) . ?
C11 C12 1.382(15) . ?
C12 C13 1.363(14) . ?
C12 Br1 1.918(9) . ?
C13 C14 1.421(12) . ?
C14 C15 1.465(14) . ?
C16 C17 1.467(15) . ?
C16 C21 1.561(15) . ?
C17 C18 1.551(14) . ?
C18 C19 1.523(16) . ?
C19 C20 1.524(16) . ?
C20 C21 1.507(14) . ?
C22 C23 1.442(14) . ?
C23 C28 1.399(13) . ?
C23 C24 1.444(11) . ?
C24 C25 1.334(14) . ?
C25 C26 1.449(14) . ?
C25 Br2 1.896(9) . ?
C26 C27 1.383(13) . ?
C27 C28 1.393(14) . ?
Cd1 N13 2.313(9) 2_566 ?
Cd1 N13 2.313(9) . ?
Cd1 N15 2.334(7) 2_566 ?
Cd1 N15 2.334(7) . ?
Cd1 N11 2.368(8) . ?
Cd1 N11 2.368(8) 2_566 ?
N11 C30 1.329(12) . ?
N11 N12 1.360(12) . ?
N12 C32 1.349(12) . ?
N12 C44 1.424(12) . ?
N13 C35 1.351(13) . ?
N13 N14 1.377(9) . ?
N14 C37 1.372(13) . ?
N14 C44 1.478(13) . ?
N15 C40 1.338(12) . ?
N15 N16 1.391(11) . ?
N16 C42 1.359(10) . ?
N16 C44 1.427(12) . ?
C29 C30 1.519(15) . ?
C30 C31 1.401(15) . ?
C31 C32 1.400(16) . ?
C32 C33 1.509(15) . ?
C34 C35 1.511(13) . ?
C35 C36 1.408(16) . ?
C36 C37 1.380(14) . ?
C37 C38 1.534(14) . ?
C39 C40 1.492(15) . ?
C40 C41 1.393(13) . ?
C41 C42 1.368(14) . ?
C42 C43 1.496(13) . ?
Cd2 N21 2.307(7) . ?
Cd2 N21 2.307(7) 2_765 ?
Cd2 N19 2.314(9) 2_765 ?
Cd2 N19 2.314(9) . ?
Cd2 N17 2.353(8) 2_765 ?
Cd2 N17 2.353(8) . ?
N17 C52 1.335(13) . ?
N17 N18 1.358(11) . ?
N18 C54 1.389(11) . ?
N18 C45 1.440(12) 2_765 ?
N19 C59 1.342(13) . ?
N19 N20 1.388(10) . ?
N20 C57 1.356(14) . ?
N20 C45 1.432(11) 2_765 ?
N21 C49 1.343(13) . ?
N21 N22 1.419(12) . ?
N22 C47 1.379(11) . ?
N22 C45 1.431(13) . ?
C45 N20 1.432(11) 2_765 ?
C45 N18 1.440(12) 2_765 ?
C46 C47 1.486(15) . ?
C47 C48 1.396(16) . ?
C48 C49 1.427(13) . ?
C49 C50 1.445(16) . ?
C51 C52 1.505(15) . ?
C52 C53 1.413(15) . ?
C53 C54 1.383(15) . ?
C54 C55 1.477(14) . ?
C56 C57 1.501(15) . ?
C57 C58 1.367(13) . ?
C58 C59 1.426(16) . ?
C59 C60 1.492(12) . ?
C61 O3A 1.33(2) . ?
C61 O3B 1.42(3) . ?
O3A O3B 1.05(3) . ?
O4 C62 1.419(13) . ?
